data_7153584
loop_
_publ_author_name
'Basavaiah, Deevi'
'Veeraraghavaiah, Gorre'
'Badsara, Satpal Singh'

_publ_section_title
;
 Ketones as electrophiles in two component Baylis-Hillman reaction: a
 facile one-pot synthesis of substituted indolizines.
;
_journal_issue 10
_journal_name_full 'Organic &amp; biomolecular chemistry'
_journal_page_first 1551
_journal_page_last 1555
_journal_paper_doi 10.1039/c3ob42064g
_journal_volume 12
_journal_year 2014
_chemical_formula_moiety 'C22 H17 N O'
_chemical_formula_sum 'C22 H17 N O'
_chemical_formula_weight 311.37
_chemical_melting_point 250.0(10)
_chemical_name_systematic
; 
 2-Aza-14-oxo-12-phenyltetracyclo[11.4.0.02,11.05,10]heptadeca-1(13),3,5(10),6,8,11-hexaene 
;
_space_group_IT_number 14
_symmetry_cell_setting monoclinic
_symmetry_space_group_name_Hall '-P 2ybc'
_symmetry_space_group_name_H-M 'P 1 21/c 1'
_atom_sites_solution_hydrogens geom
_atom_sites_solution_primary direct
_atom_sites_solution_secondary difmap
_audit_creation_method SHELXL-97
_cell_angle_alpha 90.00
_cell_angle_beta 115.207(2)
_cell_angle_gamma 90.00
_cell_formula_units_Z 4
_cell_length_a 10.5099(15)
_cell_length_b 17.731(3)
_cell_length_c 9.3383(13)
_cell_measurement_reflns_used 2828
_cell_measurement_temperature 273(2)
_cell_measurement_theta_max 21.66
_cell_measurement_theta_min 2.30
_cell_volume 1574.5(4)
_computing_cell_refinement 'Bruker SMART'
_computing_data_collection 'Bruker SMART'
_computing_data_reduction 'Bruker SAINT'
_computing_molecular_graphics 'Bruker SHELXTL'
_computing_publication_material 'Bruker SHELXTL'
_computing_structure_refinement 'SHELXL-97 (Sheldrick, 1997)'
_computing_structure_solution 'SHELXS-97 (Sheldrick, 1990)'
_diffrn_ambient_temperature 273(2)
_diffrn_measured_fraction_theta_full 0.999
_diffrn_measured_fraction_theta_max 0.999
_diffrn_measurement_device_type 'CCD area detector'
_diffrn_measurement_method 'phi and omega scans'
_diffrn_radiation_monochromator graphite
_diffrn_radiation_source 'fine-focus sealed tube'
_diffrn_radiation_type MoK\a
_diffrn_radiation_wavelength 0.71073
_diffrn_reflns_av_R_equivalents 0.0384
_diffrn_reflns_av_sigmaI/netI 0.0308
_diffrn_reflns_limit_h_max 12
_diffrn_reflns_limit_h_min -12
_diffrn_reflns_limit_k_max 21
_diffrn_reflns_limit_k_min -21
_diffrn_reflns_limit_l_max 11
_diffrn_reflns_limit_l_min -11
_diffrn_reflns_number 15907
_diffrn_reflns_theta_full 25.86
_diffrn_reflns_theta_max 25.86
_diffrn_reflns_theta_min 2.14
_exptl_absorpt_coefficient_mu 0.080
_exptl_absorpt_correction_type none
_exptl_crystal_colour pink
_exptl_crystal_density_diffrn 1.314
_exptl_crystal_density_meas 1.314
_exptl_crystal_density_method 'not measured'
_exptl_crystal_description block
_exptl_crystal_F_000 656
_exptl_crystal_size_max 0.2
_exptl_crystal_size_mid 0.18
_exptl_crystal_size_min 0.16
_refine_diff_density_max 0.135
_refine_diff_density_min -0.148
_refine_diff_density_rms 0.030
_refine_ls_extinction_method none
_refine_ls_goodness_of_fit_ref 1.010
_refine_ls_hydrogen_treatment mixed
_refine_ls_matrix_type full
_refine_ls_number_parameters 217
_refine_ls_number_reflns 3046
_refine_ls_number_restraints 0
_refine_ls_restrained_S_all 1.010
_refine_ls_R_factor_all 0.0705
_refine_ls_R_factor_gt 0.0434
_refine_ls_shift/su_max 0.000
_refine_ls_shift/su_mean 0.000
_refine_ls_structure_factor_coef Fsqd
_refine_ls_weighting_details 'calc w=1/[\s^2^(Fo^2^)+(0.0525P)^2^+0.2304P] where P=(Fo^2^+2Fc^2^)/3'
_refine_ls_weighting_scheme calc
_refine_ls_wR_factor_gt 0.1014
_refine_ls_wR_factor_ref 0.1143
_reflns_number_gt 2114
_reflns_number_total 3046
_reflns_threshold_expression >2sigma(I)
_cod_data_source_file c3ob42064g.txt
_cod_data_source_block 9
_cod_depositor_comments
;
The following automatic conversions were performed:

'_chemical_melting_point' value '249-251' was changed to '250.0(10)'
- the average value was taken and precision was
estimated.

'_symmetry_cell_setting' value 'Monoclinic' changed to
'monoclinic' according to
/usr/data/users/saulius/automatic-downloads/current/RSC/lib/dictionaries/cif_core.dic
dictionary named 'cif_core.dic' version 2.4.2 from 2011-04-26.

Automatic conversion script
Id: cif_fix_values 2281 2013-09-26 08:29:07Z andrius 
;
_cod_original_sg_symbol_H-M 'P2(1)/c  '
_cod_database_code 7153584

loop_
_symmetry_equiv_pos_as_xyz
'x, y, z'
'-x, y+1/2, -z+1/2'
'-x, -y, -z'
'x, -y-1/2, z-1/2'

loop_
_atom_site_label
_atom_site_type_symbol
_atom_site_fract_x
_atom_site_fract_y
_atom_site_fract_z
_atom_site_U_iso_or_equiv
_atom_site_adp_type
_atom_site_occupancy
_atom_site_symmetry_multiplicity
_atom_site_calc_flag
_atom_site_refinement_flags
N1 N 0.91450(13) 0.08973(8) 0.56613(16) 0.0479(4) Uani 1 1 d .
O1 O 0.45914(13) 0.09404(8) 0.50528(16) 0.0687(4) Uani 1 1 d .
C12 C 0.69583(16) 0.09206(9) 0.54065(19) 0.0480(4) Uani 1 1 d .
C9 C 0.90102(16) 0.14208(9) 0.3185(2) 0.0467(4) Uani 1 1 d .
C4 C 1.04771(17) 0.13086(10) 0.3767(2) 0.0517(4) Uani 1 1 d .
C11 C 0.69327(16) 0.11733(9) 0.39485(19) 0.0451(4) Uani 1 1 d .
C10 C 0.83051(16) 0.11689(9) 0.41261(19) 0.0451(4) Uani 1 1 d .
C3 C 1.12250(17) 0.09597(10) 0.5288(2) 0.0589(5) Uani 1 1 d .
H3 H 1.2180 0.0859 0.5644 0.071 Uiso 1 1 calc R
C1 C 0.83249(17) 0.07512(10) 0.6431(2) 0.0498(4) Uani 1 1 d .
C2 C 1.05857(17) 0.07776(10) 0.6195(2) 0.0563(5) Uani 1 1 d .
H2 H 1.1100 0.0569 0.7191 0.068 Uiso 1 1 calc R
C17 C 0.56752(15) 0.14077(9) 0.25218(19) 0.0447(4) Uani 1 1 d .
C18 C 0.52216(17) 0.09918(10) 0.1136(2) 0.0547(5) Uani 1 1 d .
H18 H 0.5709 0.0559 0.1107 0.066 Uiso 1 1 calc R
C13 C 0.58334(18) 0.08471(10) 0.5915(2) 0.0540(5) Uani 1 1 d .
C8 C 0.83145(19) 0.18026(10) 0.1749(2) 0.0576(5) Uani 1 1 d .
H8 H 0.7353 0.1890 0.1363 0.069 Uiso 1 1 calc R
C22 C 0.49412(18) 0.20545(10) 0.2522(2) 0.0562(5) Uani 1 1 d .
H22 H 0.5226 0.2343 0.3438 0.067 Uiso 1 1 calc R
C5 C 1.11686(19) 0.15617(11) 0.2863(2) 0.0626(5) Uani 1 1 d .
H5 H 1.2131 0.1482 0.3231 0.075 Uiso 1 1 calc R
C16 C 0.88333(19) 0.04527(12) 0.8070(2) 0.0633(5) Uani 1 1 d .
H16A H 0.9315 0.0848 0.8825 0.076 Uiso 1 1 calc R
H16B H 0.9493 0.0044 0.8224 0.076 Uiso 1 1 calc R
C20 C 0.33443(18) 0.18538(12) -0.0177(2) 0.0633(5) Uani 1 1 d .
H20 H 0.2561 0.2003 -0.1077 0.076 Uiso 1 1 calc R
C19 C 0.40596(18) 0.12098(12) -0.0198(2) 0.0626(5) Uani 1 1 d .
H19 H 0.3760 0.0920 -0.1115 0.075 Uiso 1 1 calc R
C6 C 1.0458(2) 0.19230(12) 0.1455(3) 0.0681(6) Uani 1 1 d .
H6 H 1.0933 0.2084 0.0867 0.082 Uiso 1 1 calc R
C7 C 0.9021(2) 0.20492(11) 0.0902(2) 0.0650(5) Uani 1 1 d .
H7 H 0.8538 0.2303 -0.0049 0.078 Uiso 1 1 calc R
C21 C 0.37905(19) 0.22745(11) 0.1178(2) 0.0642(5) Uani 1 1 d .
H21 H 0.3312 0.2714 0.1191 0.077 Uiso 1 1 calc R
C14 C 0.6314(2) 0.06674(14) 0.7644(2) 0.0757(6) Uani 1 1 d .
H14A H 0.6518 0.1137 0.8234 0.091 Uiso 1 1 calc R
H14B H 0.5548 0.0423 0.7783 0.091 Uiso 1 1 calc R
C15 C 0.7591(2) 0.01686(14) 0.8338(2) 0.0791(7) Uani 1 1 d .
H15A H 0.7340 -0.0331 0.7879 0.095 Uiso 1 1 calc R
H15B H 0.7873 0.0122 0.9467 0.095 Uiso 1 1 calc R

loop_
_atom_site_aniso_label
_atom_site_aniso_U_11
_atom_site_aniso_U_22
_atom_site_aniso_U_33
_atom_site_aniso_U_23
_atom_site_aniso_U_13
_atom_site_aniso_U_12
N1 0.0317(7) 0.0543(9) 0.0479(8) -0.0040(6) 0.0075(6) 0.0032(6)
O1 0.0437(7) 0.0901(10) 0.0717(9) 0.0114(7) 0.0240(7) 0.0077(6)
C12 0.0388(9) 0.0540(10) 0.0458(10) -0.0030(8) 0.0128(7) 0.0021(7)
C9 0.0361(9) 0.0458(9) 0.0538(10) -0.0063(8) 0.0150(8) -0.0024(7)
C4 0.0373(9) 0.0499(10) 0.0647(12) -0.0144(8) 0.0186(9) -0.0046(7)
C11 0.0344(8) 0.0473(9) 0.0483(10) -0.0013(7) 0.0125(7) 0.0020(7)
C10 0.0362(8) 0.0451(9) 0.0472(10) -0.0030(8) 0.0113(7) 0.0021(7)
C3 0.0310(9) 0.0633(12) 0.0706(13) -0.0105(10) 0.0104(9) 0.0016(8)
C1 0.0429(9) 0.0555(11) 0.0446(10) -0.0050(8) 0.0126(8) 0.0021(8)
C2 0.0339(9) 0.0626(12) 0.0574(11) -0.0055(9) 0.0050(8) 0.0034(8)
C17 0.0327(8) 0.0514(10) 0.0492(10) 0.0052(8) 0.0166(7) 0.0022(7)
C18 0.0427(10) 0.0605(11) 0.0544(11) 0.0001(9) 0.0144(8) 0.0085(8)
C13 0.0461(10) 0.0588(11) 0.0550(11) -0.0006(9) 0.0196(9) 0.0053(8)
C8 0.0436(10) 0.0604(12) 0.0693(12) 0.0035(9) 0.0246(9) -0.0005(8)
C22 0.0473(10) 0.0594(11) 0.0575(11) 0.0005(9) 0.0181(8) 0.0070(8)
C5 0.0432(10) 0.0656(13) 0.0809(14) -0.0168(11) 0.0283(10) -0.0090(9)
C16 0.0565(11) 0.0765(13) 0.0457(10) -0.0013(9) 0.0110(8) 0.0075(10)
C20 0.0426(10) 0.0834(14) 0.0561(12) 0.0203(10) 0.0135(9) 0.0101(10)
C19 0.0485(11) 0.0794(14) 0.0511(11) 0.0002(10) 0.0126(9) 0.0032(10)
C6 0.0589(12) 0.0744(14) 0.0809(15) -0.0091(11) 0.0394(11) -0.0175(10)
C7 0.0597(12) 0.0659(13) 0.0717(13) 0.0047(10) 0.0302(10) -0.0060(9)
C21 0.0527(11) 0.0625(12) 0.0754(14) 0.0162(11) 0.0255(10) 0.0208(9)
C14 0.0677(13) 0.1045(18) 0.0601(13) 0.0058(11) 0.0321(11) 0.0086(12)
C15 0.0702(13) 0.1083(18) 0.0570(12) 0.0187(12) 0.0253(10) 0.0130(12)

loop_
_atom_type_symbol
_atom_type_description
_atom_type_scat_dispersion_real
_atom_type_scat_dispersion_imag
_atom_type_scat_source
C C 0.0033 0.0016 'International Tables Vol C Tables 4.2.6.8 and 6.1.1.4'
H H 0.0000 0.0000 'International Tables Vol C Tables 4.2.6.8 and 6.1.1.4'
N N 0.0061 0.0033 'International Tables Vol C Tables 4.2.6.8 and 6.1.1.4'
O O 0.0106 0.0060 'International Tables Vol C Tables 4.2.6.8 and 6.1.1.4'

loop_
_geom_angle_atom_site_label_1
_geom_angle_atom_site_label_2
_geom_angle_atom_site_label_3
_geom_angle
C1 N1 C2 128.14(15)
C1 N1 C10 109.80(13)
C2 N1 C10 121.99(15)
C1 C12 C11 108.81(15)
C1 C12 C13 120.35(16)
C11 C12 C13 130.81(15)
C8 C9 C4 118.42(16)
C8 C9 C10 122.69(14)
C4 C9 C10 118.83(15)
C5 C4 C9 118.95(17)
C5 C4 C3 121.81(16)
C9 C4 C3 119.21(17)
C10 C11 C12 106.88(14)
C10 C11 C17 126.60(15)
C12 C11 C17 126.51(14)
C11 C10 N1 107.09(14)
C11 C10 C9 135.05(15)
N1 C10 C9 117.65(14)
C2 C3 C4 121.57(16)
N1 C1 C12 107.39(15)
N1 C1 C16 125.46(15)
C12 C1 C16 127.14(16)
C3 C2 N1 120.21(17)
C22 C17 C18 118.15(15)
C22 C17 C11 121.10(15)
C18 C17 C11 120.73(15)
C19 C18 C17 121.02(17)
O1 C13 C12 124.23(17)
O1 C13 C14 120.87(17)
C12 C13 C14 114.87(15)
C7 C8 C9 121.22(17)
C21 C22 C17 120.52(18)
C6 C5 C4 121.31(17)
C1 C16 C15 109.32(15)
C21 C20 C19 119.56(17)
C20 C19 C18 120.02(18)
C5 C6 C7 119.69(19)
C8 C7 C6 120.4(2)
C20 C21 C22 120.70(18)
C15 C14 C13 114.60(17)
C14 C15 C16 113.99(18)

loop_
_geom_bond_atom_site_label_1
_geom_bond_atom_site_label_2
_geom_bond_distance
N1 C1 1.362(2)
N1 C2 1.394(2)
N1 C10 1.410(2)
O1 C13 1.218(2)
C12 C1 1.378(2)
C12 C11 1.423(2)
C12 C13 1.456(2)
C9 C8 1.398(2)
C9 C4 1.414(2)
C9 C10 1.441(2)
C4 C5 1.401(2)
C4 C3 1.438(3)
C11 C10 1.380(2)
C11 C17 1.481(2)
C3 C2 1.326(3)
C1 C16 1.487(2)
C17 C22 1.382(2)
C17 C18 1.386(2)
C18 C19 1.378(2)
C13 C14 1.506(3)
C8 C7 1.367(2)
C22 C21 1.378(2)
C5 C6 1.364(3)
C16 C15 1.516(3)
C20 C21 1.368(3)
C20 C19 1.372(3)
C6 C7 1.390(3)
C14 C15 1.504(3)
